data_8102412
loop_
_publ_author_name
'Keiko Miyamoto'
'Ernst Horn'
'Yutaka Fukuda'

_publ_section_title
;
 Crystal structure of \m-carbonato-bis[diaqua(N,N,N',N'-
 tetramethylethylenediamine)nickel(II)] perchlorate,
 [Ni(C6H16N2)(H2O)2(CO3)0.5]2(ClO4)2
;
_journal_issue 1
_journal_name_full 'Zeitschrift f\"ur Kristallographie - New Crystal Structures'
_journal_page_first 131
_journal_volume 224
_journal_year 2009
_chemical_formula_sum 'C40 H120 Cl4 N12 Ni6 O40'
_chemical_formula_weight 1903.54
_chemical_name_systematic
; 
\m-Carbonato-bis[diaqua(N,N,N',N'-tetramethylethylenediamine)
nickel(II)] perchlorate
;
_space_group_IT_number 18
_symmetry_cell_setting orthorhombic
_symmetry_space_group_name_Hall 'P 2 2ab'
_symmetry_space_group_name_H-M 'P 21 21 2'
_atom_sites_solution_hydrogens geom
_atom_sites_solution_primary direct
_atom_sites_solution_secondary difmap
_audit_creation_method SHELXL-97
_cell_angle_alpha 90.00
_cell_angle_beta 90.00
_cell_angle_gamma 90.00
_cell_formula_units_Z 4
_cell_length_a 11.684(2)
_cell_length_b 19.076(3)
_cell_length_c 6.2971(11)
_cell_measurement_reflns_used 2820
_cell_measurement_temperature 273(2)
_cell_measurement_theta_max 51.589
_cell_measurement_theta_min 5.514
_cell_volume 1403.5(4)
_computing_cell_refinement 'SAINT (Bruker, 1997)'
_computing_data_collection 'SMART (Bruker, 1997)'
_computing_data_reduction 'SAINT (Bruker, 1997)'
_computing_molecular_graphics 'ORTEP-II (Johnson, 1976)'
_computing_publication_material SHELXTL
_computing_structure_refinement 'SHELXL-97 (Sheldrick, 1997)'
_computing_structure_solution 'SHELXS-97 (Sheldrick, 1990)'
_diffrn_ambient_temperature 273(2)
_diffrn_measured_fraction_theta_full 0.954
_diffrn_measured_fraction_theta_max 0.954
_diffrn_measurement_device_type 'Bruker SMART APEX CCD'
_diffrn_measurement_method '\w/\j scans'
_diffrn_radiation_monochromator graphite
_diffrn_radiation_source 'fine-focus sealed tube'
_diffrn_radiation_type MoK\a
_diffrn_radiation_wavelength 0.71073
_diffrn_reflns_av_R_equivalents 0.0282
_diffrn_reflns_av_sigmaI/netI 0.0377
_diffrn_reflns_limit_h_max 10
_diffrn_reflns_limit_h_min -14
_diffrn_reflns_limit_k_max 24
_diffrn_reflns_limit_k_min -24
_diffrn_reflns_limit_l_max 8
_diffrn_reflns_limit_l_min -7
_diffrn_reflns_number 8068
_diffrn_reflns_theta_full 27.60
_diffrn_reflns_theta_max 27.58
_diffrn_reflns_theta_min 2.04
_exptl_absorpt_coefficient_mu 2.294
_exptl_absorpt_correction_type multi-scan
_exptl_absorpt_process_details 'SADABS (Siemans, 2005)'
_exptl_crystal_colour blue
_exptl_crystal_density_diffrn 2.252
_exptl_crystal_density_method 'not measured'
_exptl_crystal_description block
_exptl_crystal_F_000 1000
_exptl_crystal_size_max .20
_exptl_crystal_size_mid .17
_exptl_crystal_size_min .16
_refine_diff_density_max 0.500
_refine_diff_density_min -0.330
_refine_ls_abs_structure_details 'Flack H D (1983), Acta Cryst. A39, 876881'
_refine_ls_abs_structure_Flack 0.47(3)
_refine_ls_extinction_method none
_refine_ls_goodness_of_fit_ref 1.070
_refine_ls_hydrogen_treatment mixed
_refine_ls_matrix_type full
_refine_ls_number_parameters 184
_refine_ls_number_reflns 2991
_refine_ls_number_restraints 0
_refine_ls_restrained_S_all 1.070
_refine_ls_R_factor_all 0.0511
_refine_ls_R_factor_gt 0.0428
_refine_ls_shift/su_max 0.044
_refine_ls_shift/su_mean 0.007
_refine_ls_structure_factor_coef Fsqd
_refine_ls_weighting_details 'calc w=1/[\s^2^(Fo^2^)+(0.0551P)^2^+1.0241P] where P=(Fo^2^+2Fc^2^)/3'
_refine_ls_weighting_scheme calc
_refine_ls_wR_factor_gt 0.1033
_refine_ls_wR_factor_ref 0.1073
_reflns_number_gt 2631
_reflns_number_total 2991
_reflns_threshold_expression >2sigma(I)
_cod_data_source_file 1267-2517.cff
_cod_data_source_block ehfy621s
_cod_depositor_comments
;
The following automatic conversions were performed:
'_exptl_absorpt_correction_type' value 'MULTI-SCAN' changed to
'multi-scan' according to
'/home/saulius/struct/CIF-dictionaries/cif_core.dic' dictionary named
'cif_core.dic' version 2.4.1 from 2010-06-29.

Automatic conversion script
Id: cif_fix_enum 1555 2011-01-17 13:19:09Z saulius 

The following automatic conversions were performed:

'_symmetry_cell_setting' tag value 'Orthorombic' was replaced with
'orthorhombic' value.

Automatic conversion script
Id: cif_fix_values 1646 2011-03-28 12:23:43Z adriana 
;
_cod_original_sg_symbol_H-M P2(1)2(1)2
_cod_database_code 8102412
_exptl_absorpt_correction_t_min/max 0.69

loop_
_symmetry_equiv_pos_as_xyz
'x, y, z'
'-x, -y, z'
'-x+1/2, y+1/2, -z'
'x+1/2, -y+1/2, -z'

loop_
_atom_site_label
_atom_site_type_symbol
_atom_site_fract_x
_atom_site_fract_y
_atom_site_fract_z
_atom_site_U_iso_or_equiv
_atom_site_adp_type
_atom_site_occupancy
_atom_site_calc_flag
_atom_site_refinement_flags
_atom_site_disorder_assembly
_atom_site_disorder_group
Ni(1) Ni 0.1598(1) 0.04609(8) 1.0078(3) 0.0277(3) Uani 1.00 d . . .
Cl(1) Cl 0.320(3) -0.152(2) 0.560(5) 0.068(6) Uani 0.51 d P . .
Cl(2) Cl -0.321(2) 0.147(2) 0.566(5) 0.045(5) Uani 0.49 d P . .
O(1) O 0.0000 0.0000 1.019(2) 0.033(3) Uiso 1.00 d S . .
O(2) O 0.0857(8) 0.0289(5) 1.318(1) 0.036(2) Uani 1.00 d . . .
O(3) O 0.2442(9) -0.0499(5) 1.066(2) 0.050(3) Uani 1.00 d . . .
O(4) O 0.1905(9) 0.0239(5) 0.694(1) 0.040(2) Uani 1.00 d . . .
O(5) O 0.328(5) -0.082(2) 0.493(6) 0.13(2) Uani 0.51 d P . .
O(6) O 0.226(4) -0.185(3) 0.45(1) 0.18(2) Uani 0.51 d P . .
O(7) O 0.30(1) -0.157(6) 0.750(9) 0.11(2) Uani 0.51 d P . .
O(8) O 0.396(4) -0.185(4) 0.49(1) 0.14(2) Uani 0.51 d P . .
O(9) O -0.241(4) 0.143(3) 0.427(6) 0.10(1) Uani 0.49 d P . .
O(10) O -0.363(3) 0.075(2) 0.587(5) 0.056(8) Uani 0.49 d P . .
O(11) O -0.427(4) 0.190(3) 0.530(10) 0.07(1) Uani 0.49 d P . .
O(12) O -0.279(8) 0.161(4) 0.791(6) 0.06(1) Uani 0.49 d P . .
N(1) N 0.089(1) 0.1462(6) 0.944(2) 0.041(3) Uani 1.00 d . . .
N(2) N 0.313(1) 0.1007(7) 1.069(2) 0.046(3) Uani 1.00 d . . .
C(1) C 0.0000 0.0000 1.226(3) 0.029(4) Uiso 1.00 d S . .
C(2) C 0.279(2) 0.1745(10) 1.075(4) 0.069(6) Uani 1.00 d . . .
C(3) C 0.190(2) 0.1911(9) 0.917(3) 0.066(6) Uani 1.00 d . . .
C(4) C 0.361(2) 0.084(1) 1.277(3) 0.082(7) Uani 1.00 d . . .
C(5) C 0.402(2) 0.088(1) 0.910(3) 0.081(7) Uani 1.00 d . . .
C(6) C 0.022(2) 0.1485(9) 0.750(3) 0.057(5) Uani 1.00 d . . .
C(7) C 0.019(2) 0.1709(9) 1.119(3) 0.065(6) Uani 1.00 d . . .
H(1) H 0.2549 -0.0885 0.9458 0.0551 Uiso 1.00 calc . . .
H(2) H 0.2542 -0.0689 1.1971 0.0551 Uiso 1.00 calc . . .
H(3) H 0.2433 -0.0137 0.6541 0.0551 Uiso 1.00 calc . . .
H(4) H 0.1394 0.0309 0.5814 0.0551 Uiso 1.00 calc . . .
H(5) H 0.2510 0.1850 1.2124 0.0831 Uiso 1.00 calc . . .
H(6) H 0.3448 0.2025 1.0462 0.0831 Uiso 1.00 calc . . .
H(7) H 0.2203 0.1843 0.7787 0.0796 Uiso 1.00 calc . . .
H(8) H 0.1678 0.2387 0.9339 0.0796 Uiso 1.00 calc . . .
H(9) H 0.3032 0.0917 1.3852 0.0987 Uiso 1.00 calc . . .
H(10) H 0.3836 0.0348 1.2787 0.0987 Uiso 1.00 calc . . .
H(11) H 0.4266 0.1131 1.3037 0.0987 Uiso 1.00 calc . . .
H(12) H 0.4235 0.0385 0.9149 0.0959 Uiso 1.00 calc . . .
H(13) H 0.3724 0.0987 0.7701 0.0959 Uiso 1.00 calc . . .
H(14) H 0.4678 0.1165 0.9404 0.0959 Uiso 1.00 calc . . .
H(15) H -0.0021 0.1962 0.7228 0.0690 Uiso 1.00 calc . . .
H(16) H 0.0687 0.1320 0.6321 0.0690 Uiso 1.00 calc . . .
H(17) H -0.0444 0.1185 0.7646 0.0690 Uiso 1.00 calc . . .
H(18) H 0.0629 0.1697 1.2497 0.0783 Uiso 1.00 calc . . .
H(19) H -0.0058 0.2186 1.0913 0.0783 Uiso 1.00 calc . . .
H(20) H -0.0478 0.1409 1.1338 0.0783 Uiso 1.00 calc . . .

loop_
_atom_site_aniso_label
_atom_site_aniso_U_11
_atom_site_aniso_U_22
_atom_site_aniso_U_33
_atom_site_aniso_U_12
_atom_site_aniso_U_13
_atom_site_aniso_U_23
Ni(1) 0.0299(7) 0.0314(6) 0.0219(6) -0.0027(7) -0.0010(9) 0.0011(8)
Cl(1) 0.09(1) 0.07(1) 0.04(1) 0.042(9) -0.015(9) -0.005(9)
Cl(2) 0.045(8) 0.044(8) 0.05(1) 0.007(6) -0.021(6) -0.011(7)
O(2) 0.037(5) 0.047(6) 0.023(3) -0.005(5) 0.003(3) 0.002(4)
O(3) 0.069(7) 0.042(5) 0.038(5) 0.029(5) -0.007(5) 0.007(5)
O(4) 0.044(6) 0.055(6) 0.021(2) 0.011(5) 0.001(4) 0.000(4)
O(5) 0.26(7) 0.08(2) 0.05(2) 0.05(4) 0.04(4) 0.02(2)
O(6) 0.08(2) 0.27(6) 0.19(6) -0.08(4) 0.00(3) -0.15(5)
O(7) 0.19(7) 0.09(4) 0.06(2) 0.03(4) 0.06(3) 0.01(3)
O(8) 0.10(4) 0.12(4) 0.19(7) 0.05(3) 0.05(4) -0.09(4)
O(9) 0.10(3) 0.14(4) 0.07(2) -0.07(3) 0.07(2) -0.04(3)
O(10) 0.05(2) 0.05(1) 0.07(2) 0.00(1) -0.02(2) 0.01(2)
O(11) 0.05(2) 0.06(2) 0.10(3) 0.03(1) -0.01(2) -0.02(2)
O(12) 0.10(3) 0.05(2) 0.04(2) 0.01(2) -0.03(2) -0.01(2)
N(1) 0.052(7) 0.030(4) 0.042(6) 0.002(4) -0.003(5) 0.005(5)
N(2) 0.033(5) 0.060(6) 0.045(6) -0.023(5) -0.005(5) -0.001(6)
C(2) 0.06(1) 0.056(7) 0.09(2) -0.029(8) -0.012(9) 0.00(1)
C(3) 0.07(1) 0.047(9) 0.08(1) -0.033(9) -0.007(9) 0.016(9)
C(4) 0.07(1) 0.13(2) 0.05(1) -0.03(1) -0.03(1) 0.02(1)
C(5) 0.041(10) 0.13(2) 0.07(1) -0.02(1) 0.025(8) -0.02(1)
C(6) 0.08(1) 0.047(9) 0.049(9) 0.011(10) -0.029(9) -0.001(8)
C(7) 0.10(2) 0.049(10) 0.047(10) 0.03(1) 0.027(10) -0.001(8)

loop_
_atom_type_symbol
_atom_type_description
_atom_type_scat_dispersion_real
_atom_type_scat_dispersion_imag
_atom_type_scat_source
C C 0.0033 0.0016 'International Tables Vol C Tables    4.2.6.8 and 6.1.1.4'
H H 0.0000 0.0000 'International Tables Vol C Tables    4.2.6.8 and 6.1.1.4'
N N 0.0061 0.0033 'International Tables Vol C Tables    4.2.6.8 and 6.1.1.4'
O O 0.0106 0.0060 'International Tables Vol C Tables    4.2.6.8 and 6.1.1.4'
Cl Cl 0.1484 0.1585 'International Tables Vol C Tables    4.2.6.8 and 6.1.1.4'
Ni Ni 0.3393 1.1124 'International Tables Vol C Tables    4.2.6.8 and 6.1.1.4'

loop_
_geom_angle_atom_site_label_1
_geom_angle_atom_site_label_2
_geom_angle_atom_site_label_3
_geom_angle
_geom_angle_site_symmetry_1
_geom_angle_site_symmetry_2
_geom_angle_site_symmetry_3
_geom_angle_publ_flag
O(1) Ni(1) O(2) 62.7(2) . . . yes
O(1) Ni(1) O(3) 92.7(2) . . . yes
O(1) Ni(1) O(4) 96.0(2) . . . yes
O(1) Ni(1) N(1) 92.2(2) . . . yes
O(1) Ni(1) N(2) 166.5(3) . . . yes
O(2) Ni(1) O(3) 84.1(2) . . . yes
O(2) Ni(1) O(4) 155.3(2) . . . yes
O(2) Ni(1) N(1) 98.7(2) . . . yes
O(2) Ni(1) N(2) 104.5(2) . . . yes
O(3) Ni(1) O(4) 84.7(2) . . . yes
O(3) Ni(1) N(1) 175.1(2) . . . yes
O(3) Ni(1) N(2) 90.1(2) . . . yes
O(4) Ni(1) N(1) 94.1(2) . . . yes
O(4) Ni(1) N(2) 97.4(2) . . . yes
N(1) Ni(1) N(2) 85.4(2) . . . yes
O(5) Cl(1) O(6) 107(1) . . . yes
O(5) Cl(1) O(7) 112(2) . . . yes
O(5) Cl(1) O(8) 109(2) . . . yes
O(6) Cl(1) O(7) 105(3) . . . yes
O(6) Cl(1) O(8) 97(2) . . . yes
O(7) Cl(1) O(8) 121(3) . . . yes
O(9) Cl(2) O(10) 105(1) . . . yes
O(9) Cl(2) O(11) 121(2) . . . yes
O(9) Cl(2) O(12) 114(2) . . . yes
O(10) Cl(2) O(11) 104(1) . . . yes
O(10) Cl(2) O(12) 100(1) . . . yes
O(11) Cl(2) O(12) 107(2) . . . yes
Ni(1) O(1) Ni(1) 175.9(4) . . 2_555 yes
Ni(1) O(1) C(1) 92.0(2) . . . yes
Ni(1) O(1) C(1) 92.0(2) 2_555 . . yes
Ni(1) O(2) C(1) 88.1(4) . . . yes
Ni(1) N(1) C(3) 103.6(5) . . . yes
Ni(1) N(1) C(6) 113.3(5) . . . yes
Ni(1) N(1) C(7) 111.7(5) . . . yes
C(3) N(1) C(6) 108.5(7) . . . yes
C(3) N(1) C(7) 110.6(7) . . . yes
C(6) N(1) C(7) 108.9(6) . . . yes
Ni(1) N(2) C(2) 104.7(5) . . . yes
Ni(1) N(2) C(4) 112.2(5) . . . yes
Ni(1) N(2) C(5) 113.2(5) . . . yes
C(2) N(2) C(4) 107.1(8) . . . yes
C(2) N(2) C(5) 112.0(8) . . . yes
C(4) N(2) C(5) 107.6(7) . . . yes
O(1) C(1) O(2) 117.0(4) . . . yes
O(1) C(1) O(2) 117.0(4) . . 2_555 yes
O(2) C(1) O(2) 126.0(8) . . 2_555 yes
N(2) C(2) C(3) 112.3(8) . . . yes
N(1) C(3) C(2) 111.4(7) . . . yes

loop_
_geom_bond_atom_site_label_1
_geom_bond_atom_site_label_2
_geom_bond_distance
_geom_bond_site_symmetry_1
_geom_bond_site_symmetry_2
_geom_bond_publ_flag
Ni(1) O(1) 2.0651(8) . . yes
Ni(1) O(2) 2.163(4) . . yes
Ni(1) O(3) 2.113(4) . . yes
Ni(1) O(4) 2.055(4) . . yes
Ni(1) N(1) 2.118(6) . . yes
Ni(1) N(2) 2.105(6) . . yes
Cl(1) O(5) 1.39(2) . . yes
Cl(1) O(6) 1.46(2) . . yes
Cl(1) O(7) 1.23(2) . . yes
Cl(1) O(8) 1.18(2) . . yes
Cl(2) O(9) 1.27(2) . . yes
Cl(2) O(10) 1.46(2) . . yes
Cl(2) O(11) 1.51(2) . . yes
Cl(2) O(12) 1.53(2) . . yes
O(1) C(1) 1.30(1) . . yes
O(2) C(1) 1.282(6) . . yes
N(1) C(3) 1.469(9) . . yes
N(1) C(6) 1.452(9) . . yes
N(1) C(7) 1.454(10) . . yes
N(2) C(2) 1.46(1) . . yes
N(2) C(4) 1.46(1) . . yes
N(2) C(5) 1.46(1) . . yes
C(2) C(3) 1.47(1) . . yes
